data_4002875
loop_
_publ_author_name
'Wong, Man Kwong'
'Liu, Fangzhou'
'Kam, Chun Sing'
'Leung, Tik Lun'
'Tam, Ho Won'
'Djuri\<si\'c, Aleksandra B.'
'Popovi\'c, Jasminka'
'Li, Hangkong'
'Shih, Kaimin'
'Low, Kam-Hung'
'Chan, Wai Kin'
'Chen, Wei'
'He, Zhubing'
'Ng, Annie'
'Surya, Charles'

_publ_section_title
;
 Synthesis of Lead-Free Perovskite Films by Combinatorial Evaporation:
 Fast Processes for Screening Different Precursor Combinations
;
_journal_issue 23
_journal_name_full 'Chemistry of Materials'
_journal_page_first 9946
_journal_paper_doi 10.1021/acs.chemmater.7b03293
_journal_volume 29
_journal_year 2017
_chemical_formula_moiety 'Br4 Pd, 2(C3 H10 N)'
_chemical_formula_sum 'C6 H20 Br4 N2 Pd'
_chemical_formula_weight 546.28
_space_group_crystal_system monoclinic
_space_group_IT_number 14
_space_group_name_Hall '-P 2ybc'
_space_group_name_H-M_alt 'P 1 21/c 1'
_symmetry_space_group_name_Hall '-P 2ybc'
_symmetry_space_group_name_H-M 'P 1 21/c 1'
_atom_sites_solution_hydrogens geom
_audit_creation_method SHELXL-2014/7
_cell_angle_alpha 90
_cell_angle_beta 102.089(4)
_cell_angle_gamma 90
_cell_formula_units_Z 2
_cell_length_a 11.7344(15)
_cell_length_b 8.5264(11)
_cell_length_c 7.5155(9)
_cell_measurement_reflns_used 174
_cell_measurement_temperature 150(2)
_cell_measurement_theta_max 22.5
_cell_measurement_theta_min 2.8
_cell_volume 735.27(16)
_computing_cell_refinement 'SAINT v8.34A (Bruker-AXS, 2013)'
_computing_data_collection 'APEX3 v2015.5-2 (Bruker-AXS, 2015)'
_computing_data_reduction 'SAINT v8.34A (Bruker-AXS, 2013)'
_computing_molecular_graphics 'Bruker SHELXTL'
_computing_publication_material 'Bruker SHELXTL'
_computing_structure_refinement 'SHELXL-2014/7 (Sheldrick, 2014)'
_computing_structure_solution 'SHELXT-2014/5 (Sheldrick, 2015)'
_diffrn_ambient_temperature 150(2)
_diffrn_detector_area_resol_mean 10.24
_diffrn_measured_fraction_theta_full 0.998
_diffrn_measured_fraction_theta_max 0.989
_diffrn_measurement_device_type 'Bruker D8 VENTURE FIXED-CHI PHOTON 100 CMOS'
_diffrn_measurement_method '\f and \w scans'
_diffrn_radiation_type MoK\a
_diffrn_radiation_wavelength 0.71073
_diffrn_reflns_av_R_equivalents 0.0564
_diffrn_reflns_av_unetI/netI 0.0642
_diffrn_reflns_Laue_measured_fraction_full 0.998
_diffrn_reflns_Laue_measured_fraction_max 0.989
_diffrn_reflns_limit_h_max 15
_diffrn_reflns_limit_h_min -16
_diffrn_reflns_limit_k_max 12
_diffrn_reflns_limit_k_min -11
_diffrn_reflns_limit_l_max 10
_diffrn_reflns_limit_l_min -10
_diffrn_reflns_number 7780
_diffrn_reflns_point_group_measured_fraction_full 0.998
_diffrn_reflns_point_group_measured_fraction_max 0.989
_diffrn_reflns_theta_full 25.242
_diffrn_reflns_theta_max 30.592
_diffrn_reflns_theta_min 2.976
_diffrn_source 'I\mS HB micro-focus sealed tube'
_exptl_absorpt_coefficient_mu 12.099
_exptl_absorpt_correction_T_max 0.7461
_exptl_absorpt_correction_T_min 0.2506
_exptl_absorpt_correction_type multi-scan
_exptl_absorpt_process_details 'SADABS 2014/5 (Sheldrick, 2014)'
_exptl_crystal_colour red
_exptl_crystal_density_diffrn 2.467
_exptl_crystal_description plate
_exptl_crystal_F_000 512
_exptl_crystal_size_max 0.355
_exptl_crystal_size_mid 0.287
_exptl_crystal_size_min 0.034
_refine_diff_density_max 1.414
_refine_diff_density_min -1.997
_refine_diff_density_rms 0.274
_refine_ls_extinction_method none
_refine_ls_goodness_of_fit_ref 1.107
_refine_ls_hydrogen_treatment constr
_refine_ls_matrix_type full
_refine_ls_number_parameters 63
_refine_ls_number_reflns 2238
_refine_ls_number_restraints 0
_refine_ls_restrained_S_all 1.107
_refine_ls_R_factor_all 0.0582
_refine_ls_R_factor_gt 0.0407
_refine_ls_shift/su_max 0.001
_refine_ls_shift/su_mean 0.000
_refine_ls_structure_factor_coef Fsqd
_refine_ls_weighting_details 'w=1/[\s^2^(Fo^2^)+(0.0360P)^2^+1.0642P] where P=(Fo^2^+2Fc^2^)/3'
_refine_ls_weighting_scheme calc
_refine_ls_wR_factor_gt 0.0873
_refine_ls_wR_factor_ref 0.0921
_reflns_Friedel_coverage 0.000
_reflns_number_gt 1823
_reflns_number_total 2238
_reflns_threshold_expression 'I > 2\s(I)'
_cod_data_source_file cm7b03293_si_001.cif
_cod_data_source_block mo_CHEM0433
_cod_depositor_comments 'Adding full bibliography for 4002873--4002875.cif.'
_cod_database_code 4002875
_shelx_shelxl_version_number 2014/7
_shelx_space_group_comment
;
The symmetry employed for this shelxl refinement is uniquely defined
by the following loop, which should always be used as a source of
symmetry information in preference to the above space-group names.
They are only intended as comments.
;
_shelx_estimated_absorpt_t_min 0.099
_shelx_estimated_absorpt_t_max 0.684

loop_
_space_group_symop_operation_xyz
'x, y, z'
'-x, y+1/2, -z+1/2'
'-x, -y, -z'
'x, -y-1/2, z-1/2'

loop_
_atom_site_label
_atom_site_type_symbol
_atom_site_fract_x
_atom_site_fract_y
_atom_site_fract_z
_atom_site_U_iso_or_equiv
_atom_site_adp_type
_atom_site_occupancy
_atom_site_site_symmetry_order
_atom_site_calc_flag
_atom_site_refinement_flags_posn
_atom_site_refinement_flags_adp
_atom_site_refinement_flags_occupancy
Pd1 Pd 0.5000 0.5000 0.5000 0.00916(12) Uani 1 2 d S . P
Br1 Br 0.29110(4) 0.55308(5) 0.39700(6) 0.01541(13) Uani 1 1 d . . .
Br2 Br 0.54277(4) 0.70536(5) 0.29722(6) 0.01319(13) Uani 1 1 d . . .
N1 N 0.3293(4) -0.0505(5) 0.4507(6) 0.0159(9) Uani 1 1 d . . .
H1A H 0.3717 0.0214 0.4028 0.024 Uiso 1 1 calc R U .
H1B H 0.3535 -0.1488 0.4290 0.024 Uiso 1 1 calc R U .
H1C H 0.3396 -0.0351 0.5728 0.024 Uiso 1 1 calc R U .
C1 C 0.2037(5) -0.0328(6) 0.3647(8) 0.0211(11) Uani 1 1 d . . .
H1D H 0.1577 -0.1113 0.4165 0.025 Uiso 1 1 calc R U .
H1E H 0.1922 -0.0526 0.2323 0.025 Uiso 1 1 calc R U .
C2 C 0.1607(5) 0.1283(6) 0.3952(8) 0.0232(12) Uani 1 1 d . . .
H2A H 0.2098 0.2071 0.3499 0.028 Uiso 1 1 calc R U .
H2B H 0.1679 0.1458 0.5273 0.028 Uiso 1 1 calc R U .
C3 C 0.0351(6) 0.1498(8) 0.2988(9) 0.0395(16) Uani 1 1 d . . .
H3A H 0.0278 0.1320 0.1680 0.059 Uiso 1 1 calc R U .
H3B H 0.0100 0.2568 0.3189 0.059 Uiso 1 1 calc R U .
H3C H -0.0140 0.0747 0.3468 0.059 Uiso 1 1 calc R U .

loop_
_atom_site_aniso_label
_atom_site_aniso_U_11
_atom_site_aniso_U_22
_atom_site_aniso_U_33
_atom_site_aniso_U_23
_atom_site_aniso_U_13
_atom_site_aniso_U_12
Pd1 0.0103(3) 0.0091(2) 0.0083(2) 0.00064(16) 0.00267(18) -0.00016(18)
Br1 0.0116(3) 0.0154(2) 0.0191(2) 0.00110(17) 0.00266(19) 0.00072(17)
Br2 0.0167(3) 0.0124(2) 0.0113(2) 0.00220(15) 0.00471(18) -0.00170(17)
N1 0.013(2) 0.0167(19) 0.019(2) 0.0001(15) 0.0041(17) 0.0009(16)
C1 0.017(3) 0.022(2) 0.024(3) -0.003(2) 0.002(2) -0.003(2)
C2 0.014(3) 0.024(3) 0.030(3) 0.001(2) 0.001(2) 0.004(2)
C3 0.024(4) 0.047(4) 0.045(4) 0.012(3) 0.001(3) 0.013(3)

loop_
_atom_type_symbol
_atom_type_description
_atom_type_scat_dispersion_real
_atom_type_scat_dispersion_imag
_atom_type_scat_source
C C 0.0033 0.0016 'International Tables Vol C Tables 4.2.6.8 and 6.1.1.4'
H H 0.0000 0.0000 'International Tables Vol C Tables 4.2.6.8 and 6.1.1.4'
N N 0.0061 0.0033 'International Tables Vol C Tables 4.2.6.8 and 6.1.1.4'
Br Br -0.2901 2.4595 'International Tables Vol C Tables 4.2.6.8 and 6.1.1.4'
Pd Pd -0.9988 1.0072 'International Tables Vol C Tables 4.2.6.8 and 6.1.1.4'

loop_
_geom_angle_atom_site_label_1
_geom_angle_atom_site_label_2
_geom_angle_atom_site_label_3
_geom_angle
_geom_angle_site_symmetry_1
_geom_angle_site_symmetry_3
Br2 Pd1 Br2 179.999(15) . 3_666
Br2 Pd1 Br1 90.392(17) . 3_666
Br2 Pd1 Br1 89.609(17) 3_666 3_666
Br2 Pd1 Br1 89.608(17) . .
Br2 Pd1 Br1 90.391(17) 3_666 .
Br1 Pd1 Br1 180.0 3_666 .
C1 N1 H1A 109.5 . .
C1 N1 H1B 109.5 . .
H1A N1 H1B 109.5 . .
C1 N1 H1C 109.5 . .
H1A N1 H1C 109.5 . .
H1B N1 H1C 109.5 . .
N1 C1 C2 111.2(4) . .
N1 C1 H1D 109.4 . .
C2 C1 H1D 109.4 . .
N1 C1 H1E 109.4 . .
C2 C1 H1E 109.4 . .
H1D C1 H1E 108.0 . .
C1 C2 C3 111.3(5) . .
C1 C2 H2A 109.4 . .
C3 C2 H2A 109.4 . .
C1 C2 H2B 109.4 . .
C3 C2 H2B 109.4 . .
H2A C2 H2B 108.0 . .
C2 C3 H3A 109.5 . .
C2 C3 H3B 109.5 . .
H3A C3 H3B 109.5 . .
C2 C3 H3C 109.5 . .
H3A C3 H3C 109.5 . .
H3B C3 H3C 109.5 . .

loop_
_geom_bond_atom_site_label_1
_geom_bond_atom_site_label_2
_geom_bond_distance
_geom_bond_site_symmetry_2
Pd1 Br2 2.4414(5) .
Pd1 Br2 2.4414(5) 3_666
Pd1 Br1 2.4532(6) 3_666
Pd1 Br1 2.4532(6) .
N1 C1 1.489(7) .
N1 H1A 0.9100 .
N1 H1B 0.9100 .
N1 H1C 0.9100 .
C1 C2 1.497(7) .
C1 H1D 0.9900 .
C1 H1E 0.9900 .
C2 C3 1.512(8) .
C2 H2A 0.9900 .
C2 H2B 0.9900 .
C3 H3A 0.9800 .
C3 H3B 0.9800 .
C3 H3C 0.9800 .

loop_
_geom_torsion_atom_site_label_1
_geom_torsion_atom_site_label_2
_geom_torsion_atom_site_label_3
_geom_torsion_atom_site_label_4
_geom_torsion
N1 C1 C2 C3 176.7(5)
